data_4117663
loop_
_publ_author_name
'Shou-Tian Zheng'
'Tao Wu'
'Chengtsung Chou'
'Addis Fuhr'
'Pingyun Feng'
'Xianhui Bu'

_publ_section_title
;
 Development of Composite Inorganic Building Blocks for MOFs
;
_journal_name_full 'Journal of the American Chemical Society'
_journal_page_first 4517
_journal_page_last 4520
_journal_paper_doi 10.1021/ja2118255
_journal_volume 134
_journal_year 2012
_chemical_formula_sum 'C30 H20 Co2 In N3 O13.5'
_chemical_formula_weight 871.17
_chemical_name_systematic
; 
 ? 
;
_space_group_IT_number 217
_symmetry_cell_setting cubic
_symmetry_space_group_name_Hall 'I -4 2 3'
_symmetry_space_group_name_H-M 'I -4 3 m'
_atom_sites_solution_hydrogens geom
_atom_sites_solution_primary direct
_atom_sites_solution_secondary difmap
_audit_creation_method SHELXL-97
_cell_angle_alpha 90.00
_cell_angle_beta 90.00
_cell_angle_gamma 90.00
_cell_formula_units_Z 8
_cell_length_a 21.9141(9)
_cell_length_b 21.9141(9)
_cell_length_c 21.9141(9)
_cell_measurement_reflns_used 1157
_cell_measurement_temperature 296(2)
_cell_measurement_theta_max 46.349
_cell_measurement_theta_min 4.555
_cell_volume 10523.8(7)
_computing_structure_refinement 'SHELXL-97 (Sheldrick, 1997)'
_computing_structure_solution 'SHELXS-97 (Sheldrick, 1990)'
_diffrn_ambient_temperature 296(2)
_diffrn_measured_fraction_theta_full 0.998
_diffrn_measured_fraction_theta_max 0.998
_diffrn_measurement_device_type 'Bruker APEX II'
_diffrn_measurement_method 'Omega scan'
_diffrn_radiation_monochromator graphite
_diffrn_radiation_source 'fine-focus sealed tube'
_diffrn_radiation_type MoK\a
_diffrn_radiation_wavelength 0.71073
_diffrn_reflns_av_R_equivalents 0.0588
_diffrn_reflns_av_sigmaI/netI 0.0502
_diffrn_reflns_limit_h_max 25
_diffrn_reflns_limit_h_min -5
_diffrn_reflns_limit_k_max 10
_diffrn_reflns_limit_k_min -25
_diffrn_reflns_limit_l_max 21
_diffrn_reflns_limit_l_min -19
_diffrn_reflns_number 6867
_diffrn_reflns_theta_full 24.26
_diffrn_reflns_theta_max 24.26
_diffrn_reflns_theta_min 1.31
_diffrn_standards_decay_% 0
_diffrn_standards_interval_count 0
_diffrn_standards_number 0
_exptl_absorpt_coefficient_mu 1.103
_exptl_absorpt_correction_T_max 0.7450
_exptl_absorpt_correction_T_min 0.6565
_exptl_absorpt_correction_type empirical
_exptl_absorpt_process_details SADABS
_exptl_crystal_colour red
_exptl_crystal_density_diffrn 1.100
_exptl_crystal_description block
_exptl_crystal_F_000 3456
_exptl_crystal_size_max 0.09
_exptl_crystal_size_mid 0.09
_exptl_crystal_size_min 0.09
_refine_diff_density_max 0.735
_refine_diff_density_min -0.593
_refine_diff_density_rms 0.150
_refine_ls_abs_structure_details 'Flack H D (1983), Acta Cryst. A39, 876-881'
_refine_ls_abs_structure_Flack 0.03(8)
_refine_ls_extinction_coef 0.00086(18)
_refine_ls_extinction_expression Fc^*^=kFc[1+0.001xFc^2^\l^3^/sin(2\q)]^-1/4^
_refine_ls_extinction_method SHELXL
_refine_ls_goodness_of_fit_ref 1.288
_refine_ls_hydrogen_treatment constr
_refine_ls_matrix_type full
_refine_ls_number_parameters 83
_refine_ls_number_reflns 1595
_refine_ls_number_restraints 0
_refine_ls_restrained_S_all 1.288
_refine_ls_R_factor_all 0.0637
_refine_ls_R_factor_gt 0.0571
_refine_ls_shift/su_max 0.000
_refine_ls_shift/su_mean 0.000
_refine_ls_structure_factor_coef Fsqd
_refine_ls_weighting_details 'calc w=1/[\s^2^(Fo^2^)+(0.1095P)^2^+0.0000P] where P=(Fo^2^+2Fc^2^)/3'
_refine_ls_weighting_scheme calc
_refine_ls_wR_factor_gt 0.1712
_refine_ls_wR_factor_ref 0.1829
_reflns_number_gt 1462
_reflns_number_total 1595
_reflns_threshold_expression >2sigma(I)
_cod_data_source_file ja2118255_si_002_5.cif
_cod_data_source_block CPM-20
_cod_original_formula_sum 'C30 H20 Co2 In N3 O13.50'
_cod_database_code 4117663

loop_
_symmetry_equiv_pos_as_xyz
'x, y, z'
'-x, -y, z'
'-x, y, -z'
'x, -y, -z'
'z, x, y'
'z, -x, -y'
'-z, -x, y'
'-z, x, -y'
'y, z, x'
'-y, z, -x'
'y, -z, -x'
'-y, -z, x'
'y, x, z'
'-y, -x, z'
'y, -x, -z'
'-y, x, -z'
'x, z, y'
'-x, z, -y'
'-x, -z, y'
'x, -z, -y'
'z, y, x'
'z, -y, -x'
'-z, y, -x'
'-z, -y, x'
'x+1/2, y+1/2, z+1/2'
'-x+1/2, -y+1/2, z+1/2'
'-x+1/2, y+1/2, -z+1/2'
'x+1/2, -y+1/2, -z+1/2'
'z+1/2, x+1/2, y+1/2'
'z+1/2, -x+1/2, -y+1/2'
'-z+1/2, -x+1/2, y+1/2'
'-z+1/2, x+1/2, -y+1/2'
'y+1/2, z+1/2, x+1/2'
'-y+1/2, z+1/2, -x+1/2'
'y+1/2, -z+1/2, -x+1/2'
'-y+1/2, -z+1/2, x+1/2'
'y+1/2, x+1/2, z+1/2'
'-y+1/2, -x+1/2, z+1/2'
'y+1/2, -x+1/2, -z+1/2'
'-y+1/2, x+1/2, -z+1/2'
'x+1/2, z+1/2, y+1/2'
'-x+1/2, z+1/2, -y+1/2'
'-x+1/2, -z+1/2, y+1/2'
'x+1/2, -z+1/2, -y+1/2'
'z+1/2, y+1/2, x+1/2'
'z+1/2, -y+1/2, -x+1/2'
'-z+1/2, y+1/2, -x+1/2'
'-z+1/2, -y+1/2, x+1/2'

loop_
_atom_site_label
_atom_site_type_symbol
_atom_site_fract_x
_atom_site_fract_y
_atom_site_fract_z
_atom_site_U_iso_or_equiv
_atom_site_adp_type
_atom_site_occupancy
_atom_site_symmetry_multiplicity
_atom_site_calc_flag
_atom_site_refinement_flags
In1 In 0.88210(4) 0.76825(4) 0.76825(4) 0.0163(4) Uani 0.33 2 d SP
Co1 Co 0.88210(4) 0.76825(4) 0.76825(4) 0.0163(4) Uani 0.67 2 d SP
O1 O 0.8498(3) 0.7758(3) 0.6777(2) 0.0367(15) Uani 1 1 d .
O2 O 0.7984(4) 0.7984(4) 0.7984(4) 0.025(3) Uani 1 6 d S
O3 O 0.9241(3) 0.7599(4) 0.8532(3) 0.052(2) Uani 1 1 d .
C1 C 0.9944(5) 0.7584(6) 0.6870(5) 0.054(3) Uani 1 1 d .
H1A H 0.9734 0.7877 0.6646 0.065 Uiso 1 1 calc R
C2 C 0.9069(4) 0.7570(6) 0.9069(4) 0.028(3) Uani 1 2 d S
C3 C 0.9546(4) 0.7531(6) 0.9546(4) 0.032(3) Uani 1 2 d S
C4 C 0.8096(4) 0.8096(4) 0.6524(6) 0.029(3) Uani 1 2 d S
C5 C 0.9393(5) 0.7499(5) 1.0148(5) 0.058(3) Uiso 1 1 d .
H5A H 0.8984 0.7478 1.0260 0.070 Uiso 1 1 calc R
C6 C 1.0551(4) 0.7447(5) 0.6704(4) 0.048(3) Uani 1 1 d .
H6A H 1.0737 0.7647 0.6379 0.058 Uiso 1 1 calc R
C7 C 0.7977(4) 0.7977(4) 0.5854(5) 0.025(2) Uani 1 2 d S
N1 N 0.9665(3) 0.7320(3) 0.7320(3) 0.0209(17) Uani 1 2 d S
OW1 O 0.7176(11) 0.7176(11) 0.7176(11) 0.065(11) Uiso 0.50 6 d SP

loop_
_atom_site_aniso_label
_atom_site_aniso_U_11
_atom_site_aniso_U_22
_atom_site_aniso_U_33
_atom_site_aniso_U_23
_atom_site_aniso_U_13
_atom_site_aniso_U_12
In1 0.0136(6) 0.0177(5) 0.0177(5) -0.0009(5) -0.0008(3) -0.0008(3)
Co1 0.0136(6) 0.0177(5) 0.0177(5) -0.0009(5) -0.0008(3) -0.0008(3)
O1 0.034(3) 0.056(4) 0.021(3) -0.004(3) -0.009(3) 0.020(3)
O2 0.025(3) 0.025(3) 0.025(3) 0.015(4) 0.015(4) 0.015(4)
O3 0.024(3) 0.116(7) 0.015(3) -0.003(4) -0.008(3) 0.000(4)
C1 0.036(5) 0.076(8) 0.050(6) 0.019(5) 0.020(5) 0.031(5)
C2 0.023(4) 0.038(7) 0.023(4) -0.008(4) -0.004(5) -0.008(4)
C3 0.017(3) 0.061(9) 0.017(3) 0.001(4) 0.000(5) 0.001(4)
C4 0.031(4) 0.031(4) 0.026(6) -0.008(4) -0.008(4) -0.003(6)
C6 0.030(5) 0.075(8) 0.040(6) 0.026(5) 0.016(4) 0.013(5)
C7 0.025(4) 0.025(4) 0.026(6) -0.007(4) -0.007(4) 0.001(5)
N1 0.009(4) 0.027(3) 0.027(3) 0.008(5) 0.004(3) 0.004(3)

loop_
_atom_type_symbol
_atom_type_description
_atom_type_scat_dispersion_real
_atom_type_scat_dispersion_imag
_atom_type_scat_source
C C 0.0033 0.0016 'International Tables Vol C Tables 4.2.6.8 and 6.1.1.4'
H H 0.0000 0.0000 'International Tables Vol C Tables 4.2.6.8 and 6.1.1.4'
N N 0.0061 0.0033 'International Tables Vol C Tables 4.2.6.8 and 6.1.1.4'
O O 0.0106 0.0060 'International Tables Vol C Tables 4.2.6.8 and 6.1.1.4'
Co Co 0.3494 0.9721 'International Tables Vol C Tables 4.2.6.8 and 6.1.1.4'
In In -0.7276 1.3100 'International Tables Vol C Tables 4.2.6.8 and 6.1.1.4'

loop_
_geom_angle_atom_site_label_1
_geom_angle_atom_site_label_2
_geom_angle_atom_site_label_3
_geom_angle
_geom_angle_site_symmetry_1
_geom_angle_site_symmetry_3
O2 In1 O3 97.8(4) . 17
O2 In1 O3 97.8(4) . .
O3 In1 O3 87.8(5) 17 .
O2 In1 O1 88.7(3) . .
O3 In1 O1 89.8(3) 17 .
O3 In1 O1 173.3(2) . .
O2 In1 O1 88.7(3) . 17
O3 In1 O1 173.3(2) 17 17
O3 In1 O1 89.8(3) . 17
O1 In1 O1 91.9(4) . 17
O2 In1 N1 175.7(5) . .
O3 In1 N1 85.3(3) 17 .
O3 In1 N1 85.3(3) . .
O1 In1 N1 88.3(2) . .
O1 In1 N1 88.3(2) 17 .
C4 O1 In1 133.1(6) . .
Co1 O2 In1 118.0(2) 9 .
Co1 O2 In1 118.0(2) 9 5
In1 O2 In1 118.0(2) . 5
Co1 O2 In1 0.00(8) 9 9
In1 O2 In1 118.0(2) . 9
In1 O2 In1 118.0(2) 5 9
Co1 O2 Co1 118.0(2) 9 5
In1 O2 Co1 118.0(2) . 5
In1 O2 Co1 0.00(8) 5 5
In1 O2 Co1 118.0(2) 9 5
C2 O3 In1 135.9(6) . .
N1 C1 C6 123.1(9) . .
N1 C1 H1A 118.5 . .
C6 C1 H1A 118.5 . .
O3 C2 O3 125.4(11) 21 .
O3 C2 C3 117.3(5) 21 .
O3 C2 C3 117.3(5) . .
C5 C3 C5 118.3(13) 21 .
C5 C3 C2 120.8(7) 21 .
C5 C3 C2 120.8(7) . .
O1 C4 O1 127.7(11) 13 .
O1 C4 C7 116.1(5) 13 .
O1 C4 C7 116.1(5) . .
C3 C5 C5 120.7(7) . 23_757
C3 C5 H5A 119.7 . .
C5 C5 H5A 119.7 23_757 .
C7 C6 C1 118.6(9) 30_566 .
C7 C6 H6A 120.7 30_566 .
C1 C6 H6A 120.7 . .
C6 C7 C6 118.7(12) 48_664 36_664
C6 C7 C4 120.6(6) 48_664 .
C6 C7 C4 120.6(6) 36_664 .
C1 N1 C1 117.2(10) 17 .
C1 N1 In1 121.2(5) 17 .
C1 N1 In1 121.2(5) . .

loop_
_geom_bond_atom_site_label_1
_geom_bond_atom_site_label_2
_geom_bond_distance
_geom_bond_site_symmetry_2
In1 O2 2.058(2) .
In1 O3 2.085(6) 17
In1 O3 2.085(6) .
In1 O1 2.113(5) .
In1 O1 2.113(5) 17
In1 N1 2.165(8) .
O1 C4 1.278(8) .
O2 Co1 2.058(2) 9
O2 In1 2.058(2) 5
O2 In1 2.058(2) 9
O2 Co1 2.058(2) 5
O3 C2 1.237(8) .
C1 N1 1.295(11) .
C1 C6 1.413(13) .
C1 H1A 0.9300 .
C2 O3 1.237(8) 21
C2 C3 1.481(16) .
C3 C5 1.364(13) 21
C3 C5 1.364(13) .
C4 O1 1.278(8) 13
C4 C7 1.515(16) .
C5 C5 1.42(2) 23_757
C5 H5A 0.9300 .
C6 C7 1.338(11) 30_566
C6 H6A 0.9300 .
C7 C6 1.338(11) 48_664
C7 C6 1.338(11) 36_664
N1 C1 1.295(11) 17
